data_7215751
loop_
_publ_author_name
'Sankararaman, Sethuraman'
'V, Ramkumar'
'Sureshbabu, Beemineni'

_publ_section_title
;
 Substituent effect on the formation of helical to layered hydrogen bond
 network in hydroxyl and carboxyl substituted 1-aryl-1H-1,2,3-triazoles.
;
_journal_name_full CrystEngComm
_journal_paper_doi 10.1039/c4ce00738g
_journal_year 2014
_chemical_formula_moiety 'C10 H9 N3 O3'
_chemical_formula_sum 'C10 H9 N3 O3'
_chemical_formula_weight 219.20
_chemical_name_systematic
;

?

;
_space_group_IT_number 19
_symmetry_cell_setting orthorhombic
_symmetry_space_group_name_Hall 'P 2ac 2ab'
_symmetry_space_group_name_H-M 'P 21 21 21'
_atom_sites_solution_hydrogens geom
_atom_sites_solution_primary direct
_atom_sites_solution_secondary difmap
_audit_creation_method SHELXL-97
_cell_angle_alpha 90.00
_cell_angle_beta 90.00
_cell_angle_gamma 90.00
_cell_formula_units_Z 4
_cell_length_a 5.2611(2)
_cell_length_b 9.6714(4)
_cell_length_c 19.3615(8)
_cell_measurement_reflns_used 3086
_cell_measurement_temperature 298(2)
_cell_measurement_theta_max 28.40
_cell_measurement_theta_min 2.35
_cell_volume 985.16(7)
_computing_cell_refinement 'APEXII/SAINT, Bruker,2004'
_computing_data_collection 'APEXII, Bruker,2004'
_computing_data_reduction 'SAINT PLUS/XPREP, Bruker,2004'
_computing_molecular_graphics 'ORTEP-3 (Farrugia, 1997)'
_computing_publication_material 'SHELXL-97 (Sheldrick, 2008)'
_computing_structure_refinement 'SHELXL-97 (Sheldrick, 2008)'
_computing_structure_solution 'SHELXS-97 (Sheldrick, 2008)'
_diffrn_ambient_temperature 298(2)
_diffrn_measured_fraction_theta_full 0.990
_diffrn_measured_fraction_theta_max 0.876
_diffrn_measurement_device_type 'Bruker APEXII CCD area detector'
_diffrn_measurement_method 'phi and omega scans'
_diffrn_radiation_monochromator graphite
_diffrn_radiation_source 'fine-focus sealed tube'
_diffrn_radiation_type MoK\a
_diffrn_radiation_wavelength 0.71073
_diffrn_reflns_av_R_equivalents 0.0146
_diffrn_reflns_av_sigmaI/netI 0.0185
_diffrn_reflns_limit_h_max 5
_diffrn_reflns_limit_h_min -6
_diffrn_reflns_limit_k_max 12
_diffrn_reflns_limit_k_min -11
_diffrn_reflns_limit_l_max 25
_diffrn_reflns_limit_l_min -16
_diffrn_reflns_number 3807
_diffrn_reflns_theta_full 25.00
_diffrn_reflns_theta_max 28.40
_diffrn_reflns_theta_min 2.10
_exptl_absorpt_coefficient_mu 0.112
_exptl_absorpt_correction_T_max 0.9833
_exptl_absorpt_correction_T_min 0.9617
_exptl_absorpt_correction_type multi-scan
_exptl_absorpt_process_details 'SADABS (Bruker,2004)'
_exptl_crystal_colour colourless
_exptl_crystal_density_diffrn 1.478
_exptl_crystal_density_method 'not measured'
_exptl_crystal_description Rectangular
_exptl_crystal_F_000 456
_exptl_crystal_size_max 0.35
_exptl_crystal_size_mid 0.20
_exptl_crystal_size_min 0.15
_refine_diff_density_max 0.147
_refine_diff_density_min -0.185
_refine_diff_density_rms 0.037
_refine_ls_abs_structure_details 'Flack H D (1983), Acta Cryst. A39, 876-881'
_refine_ls_abs_structure_Flack -0.2(12)
_refine_ls_extinction_method none
_refine_ls_goodness_of_fit_ref 1.067
_refine_ls_hydrogen_treatment mixed
_refine_ls_matrix_type full
_refine_ls_number_parameters 153
_refine_ls_number_reflns 1871
_refine_ls_number_restraints 0
_refine_ls_restrained_S_all 1.067
_refine_ls_R_factor_all 0.0316
_refine_ls_R_factor_gt 0.0295
_refine_ls_shift/su_max 0.000
_refine_ls_shift/su_mean 0.000
_refine_ls_structure_factor_coef Fsqd
_refine_ls_weighting_details 'calc w=1/[\s^2^(Fo^2^)+(0.0441P)^2^+0.1387P] where P=(Fo^2^+2Fc^2^)/3'
_refine_ls_weighting_scheme calc
_refine_ls_wR_factor_gt 0.0745
_refine_ls_wR_factor_ref 0.0767
_reflns_number_gt 1773
_reflns_number_total 1871
_reflns_threshold_expression >2sigma(I)
_cod_data_source_file c4ce00738g1.cif
_cod_data_source_block new3
_cod_depositor_comments
;
The following automatic conversions were performed:

'_symmetry_cell_setting' value 'Orthorhombic' changed to
'orthorhombic' according to
/usr/data/users/saulius/crontab/automatic-downloads/rss-feeds/RSC/lib/dictionaries/cif_core.dic
dictionary named 'cif_core.dic' version 2.4.2 from 2011-04-26.

Automatic conversion script
Id: cif_fix_values 2281 2013-09-26 08:29:07Z andrius 
;
_cod_original_sg_symbol_Hall 'P 2ac 2ab '
_cod_original_sg_symbol_H-M P2(1)2(1)2(1)
_cod_database_code 7215751

loop_
_symmetry_equiv_pos_as_xyz
'x, y, z'
'-x+1/2, -y, z+1/2'
'-x, y+1/2, -z+1/2'
'x+1/2, -y+1/2, -z'

loop_
_atom_site_label
_atom_site_type_symbol
_atom_site_fract_x
_atom_site_fract_y
_atom_site_fract_z
_atom_site_U_iso_or_equiv
_atom_site_adp_type
_atom_site_occupancy
_atom_site_symmetry_multiplicity
_atom_site_calc_flag
_atom_site_refinement_flags
C1 C 0.5239(3) 0.93192(15) 0.87925(7) 0.0265(3) Uani 1 1 d .
C2 C 0.6681(3) 0.93871(15) 0.93979(7) 0.0315(3) Uani 1 1 d .
H2 H 0.6352 1.0085 0.9716 0.038 Uiso 1 1 calc R
C3 C 0.8587(3) 0.84398(17) 0.95346(7) 0.0352(3) Uani 1 1 d .
H3 H 0.9541 0.8517 0.9937 0.042 Uiso 1 1 calc R
C4 C 0.9076(3) 0.73821(17) 0.90765(8) 0.0374(4) Uani 1 1 d .
H4 H 1.0330 0.6733 0.9174 0.045 Uiso 1 1 calc R
C5 C 0.7685(3) 0.72904(16) 0.84680(8) 0.0335(3) Uani 1 1 d .
H5 H 0.8014 0.6582 0.8156 0.040 Uiso 1 1 calc R
C6 C 0.5812(3) 0.82524(14) 0.83270(6) 0.0260(3) Uani 1 1 d .
C7 C 0.2955(3) 0.81951(15) 0.66526(7) 0.0304(3) Uani 1 1 d .
C8 C 0.4614(3) 0.88149(15) 0.70929(7) 0.0319(3) Uani 1 1 d .
H8 H 0.5626 0.9584 0.7006 0.038 Uiso 1 1 calc R
C9 C 0.3172(3) 1.03666(14) 0.87177(7) 0.0286(3) Uani 1 1 d .
C10 C 0.2191(3) 0.85367(18) 0.59247(8) 0.0404(4) Uani 1 1 d .
H10A H 0.3189 0.9315 0.5763 0.048 Uiso 1 1 calc R
H10B H 0.2559 0.7753 0.5629 0.048 Uiso 1 1 calc R
N1 N 0.4478(2) 0.80771(12) 0.76821(6) 0.0259(2) Uani 1 1 d .
N2 N 0.2835(2) 0.70304(12) 0.76216(6) 0.0304(3) Uani 1 1 d .
N3 N 0.1911(2) 0.71072(13) 0.69927(6) 0.0327(3) Uani 1 1 d .
O1 O 0.2837(2) 1.12516(13) 0.91506(6) 0.0488(3) Uani 1 1 d .
O2 O 0.1771(2) 1.02501(13) 0.81636(6) 0.0432(3) Uani 1 1 d .
O3 O -0.0420(3) 0.88656(14) 0.58749(7) 0.0495(3) Uani 1 1 d .
H1O H 0.057(5) 1.088(3) 0.8167(13) 0.084(8) Uiso 1 1 d .
H2O H -0.120(6) 0.807(3) 0.5852(14) 0.100(10) Uiso 1 1 d .

loop_
_atom_site_aniso_label
_atom_site_aniso_U_11
_atom_site_aniso_U_22
_atom_site_aniso_U_33
_atom_site_aniso_U_23
_atom_site_aniso_U_13
_atom_site_aniso_U_12
C1 0.0269(7) 0.0259(6) 0.0266(6) 0.0012(5) 0.0019(5) -0.0021(5)
C2 0.0368(8) 0.0323(7) 0.0253(6) -0.0019(5) -0.0004(5) -0.0005(7)
C3 0.0341(8) 0.0432(9) 0.0283(7) 0.0035(6) -0.0065(6) -0.0025(7)
C4 0.0324(7) 0.0393(8) 0.0406(8) 0.0050(6) -0.0037(7) 0.0079(7)
C5 0.0321(7) 0.0329(7) 0.0355(7) -0.0023(6) 0.0013(6) 0.0028(7)
C6 0.0257(6) 0.0277(7) 0.0246(6) 0.0005(5) -0.0002(5) -0.0036(6)
C7 0.0355(7) 0.0292(7) 0.0266(6) -0.0013(5) 0.0010(6) 0.0003(6)
C8 0.0385(8) 0.0292(7) 0.0280(6) 0.0011(6) 0.0005(6) -0.0056(7)
C9 0.0310(7) 0.0269(7) 0.0278(6) 0.0011(5) 0.0018(5) -0.0001(6)
C10 0.0501(9) 0.0431(9) 0.0280(7) 0.0026(6) -0.0035(7) -0.0062(8)
N1 0.0277(6) 0.0247(6) 0.0254(5) -0.0019(4) -0.0004(4) -0.0014(5)
N2 0.0311(6) 0.0297(6) 0.0304(6) 0.0013(5) -0.0036(5) -0.0061(5)
N3 0.0364(6) 0.0327(6) 0.0290(6) 0.0003(5) -0.0043(5) -0.0068(6)
O1 0.0545(7) 0.0457(6) 0.0463(6) -0.0177(5) -0.0127(6) 0.0191(6)
O2 0.0457(7) 0.0482(7) 0.0357(5) -0.0082(5) -0.0118(5) 0.0215(6)
O3 0.0542(7) 0.0448(7) 0.0496(7) 0.0160(6) -0.0160(6) -0.0038(6)

loop_
_atom_type_symbol
_atom_type_description
_atom_type_scat_dispersion_real
_atom_type_scat_dispersion_imag
_atom_type_scat_source
C C 0.0033 0.0016 'International Tables Vol C Tables 4.2.6.8 and 6.1.1.4'
H H 0.0000 0.0000 'International Tables Vol C Tables 4.2.6.8 and 6.1.1.4'
N N 0.0061 0.0033 'International Tables Vol C Tables 4.2.6.8 and 6.1.1.4'
O O 0.0106 0.0060 'International Tables Vol C Tables 4.2.6.8 and 6.1.1.4'

loop_
_geom_angle_atom_site_label_1
_geom_angle_atom_site_label_2
_geom_angle_atom_site_label_3
_geom_angle
C2 C1 C6 117.18(13)
C2 C1 C9 116.41(12)
C6 C1 C9 126.38(12)
C3 C2 C1 121.50(13)
C3 C2 H2 119.2
C1 C2 H2 119.2
C4 C3 C2 120.24(13)
C4 C3 H3 119.9
C2 C3 H3 119.9
C3 C4 C5 119.65(14)
C3 C4 H4 120.2
C5 C4 H4 120.2
C6 C5 C4 119.99(13)
C6 C5 H5 120.0
C4 C5 H5 120.0
C5 C6 C1 121.42(12)
C5 C6 N1 116.01(12)
C1 C6 N1 122.56(12)
N3 C7 C8 107.31(12)
N3 C7 C10 121.14(13)
C8 C7 C10 131.54(14)
N1 C8 C7 105.28(13)
N1 C8 H8 127.4
C7 C8 H8 127.4
O1 C9 O2 123.17(13)
O1 C9 C1 121.22(13)
O2 C9 C1 115.61(12)
O3 C10 C7 111.94(14)
O3 C10 H10A 109.2
C7 C10 H10A 109.2
O3 C10 H10B 109.2
C7 C10 H10B 109.2
H10A C10 H10B 107.9
N2 N1 C8 111.17(11)
N2 N1 C6 118.67(10)
C8 N1 C6 130.16(11)
N3 N2 N1 106.14(11)
N2 N3 C7 110.11(12)
C9 O2 H1O 109.9(16)
C10 O3 H2O 105(2)

loop_
_geom_bond_atom_site_label_1
_geom_bond_atom_site_label_2
_geom_bond_distance
C1 C2 1.3977(19)
C1 C6 1.4028(19)
C1 C9 1.493(2)
C2 C3 1.384(2)
C2 H2 0.9300
C3 C4 1.378(2)
C3 H3 0.9300
C4 C5 1.390(2)
C4 H4 0.9300
C5 C6 1.382(2)
C5 H5 0.9300
C6 N1 1.4422(16)
C7 N3 1.3575(19)
C7 C8 1.359(2)
C7 C10 1.502(2)
C8 N1 1.3476(18)
C8 H8 0.9300
C9 O1 1.2109(17)
C9 O2 1.3066(17)
C10 O3 1.414(2)
C10 H10A 0.9700
C10 H10B 0.9700
N1 N2 1.3365(17)
N2 N3 1.3132(16)
O2 H1O 0.88(3)
O3 H2O 0.87(3)

loop_
_geom_hbond_atom_site_label_D
_geom_hbond_atom_site_label_H
_geom_hbond_atom_site_label_A
_geom_hbond_distance_DH
_geom_hbond_distance_HA
_geom_hbond_distance_DA
_geom_hbond_angle_DHA
_geom_hbond_site_symmetry_A
O2 H1O N3 0.88(3) 1.79(3) 2.6587(17) 169(2) 3_556
O2 H1O N2 0.88(3) 2.60(3) 3.3386(16) 142(2) 3_556
O3 H2O O1 0.87(3) 1.96(3) 2.8303(19) 176(3) 3_546

loop_
_geom_torsion_atom_site_label_1
_geom_torsion_atom_site_label_2
_geom_torsion_atom_site_label_3
_geom_torsion_atom_site_label_4
_geom_torsion
C6 C1 C2 C3 -0.3(2)
C9 C1 C2 C3 177.68(13)
C1 C2 C3 C4 -1.2(2)
C2 C3 C4 C5 1.5(2)
C3 C4 C5 C6 -0.4(2)
C4 C5 C6 C1 -1.1(2)
C4 C5 C6 N1 179.73(13)
C2 C1 C6 C5 1.4(2)
C9 C1 C6 C5 -176.29(13)
C2 C1 C6 N1 -179.49(12)
C9 C1 C6 N1 2.8(2)
N3 C7 C8 N1 -0.48(17)
C10 C7 C8 N1 178.53(16)
C2 C1 C9 O1 2.4(2)
C6 C1 C9 O1 -179.85(14)
C2 C1 C9 O2 -177.07(13)
C6 C1 C9 O2 0.7(2)
N3 C7 C10 O3 61.5(2)
C8 C7 C10 O3 -117.42(19)
C7 C8 N1 N2 0.51(16)
C7 C8 N1 C6 179.90(13)
C5 C6 N1 N2 72.15(16)
C1 C6 N1 N2 -107.00(15)
C5 C6 N1 C8 -107.20(16)
C1 C6 N1 C8 73.7(2)
C8 N1 N2 N3 -0.34(15)
C6 N1 N2 N3 -179.80(12)
N1 N2 N3 C7 0.02(16)
C8 C7 N3 N2 0.30(18)
C10 C7 N3 N2 -178.83(14)
